data_4513997
loop_
_publ_author_name
'Potter, Tyler J.'
'Kamber, David N.'
'Mercado, Brandon Q.'
'Ellman, Jonathan A.'

_publ_section_title
;
 Rh(III)-Catalyzed Aryl and Alkenyl C--H Bond Addition to Diverse
 Nitroalkenes
;
_journal_name_full 'ACS Catalysis'
_journal_page_first 150
_journal_paper_doi 10.1021/acscatal.6b03217
_journal_year 2016
_chemical_formula_moiety 'C15 H13 N O'
_chemical_formula_sum 'C15 H13 N O'
_chemical_formula_weight 223.26
_space_group_crystal_system orthorhombic
_space_group_IT_number 61
_space_group_name_Hall '-P 2ac 2ab'
_space_group_name_H-M_alt 'P b c a'
_symmetry_space_group_name_Hall '-P 2ac 2ab'
_symmetry_space_group_name_H-M 'P b c a'
_atom_sites_solution_hydrogens mixed
_atom_sites_solution_primary SHELXT
_atom_sites_solution_secondary difmap
_audit_creation_method SHELXL-2014/7
_cell_angle_alpha 90
_cell_angle_beta 90
_cell_angle_gamma 90
_cell_formula_units_Z 8
_cell_length_a 10.2112(7)
_cell_length_b 7.7666(5)
_cell_length_c 27.5135(19)
_cell_measurement_reflns_used 403
_cell_measurement_temperature 93(2)
_cell_measurement_theta_max 68.3
_cell_measurement_theta_min 3.2
_cell_volume 2182.0(3)
_computing_cell_refinement 'CrystalClear-SM Expert 2.0 r15 (Rigaku, 2011)'
_computing_data_collection 'CrystalClear-SM Expert 2.0 r15 (Rigaku, 2011)'
_computing_data_reduction 'CrystalClear-SM Expert 2.0 r15 (Rigaku, 2011)'
_computing_molecular_graphics
; 
Dolomanov, O.V.; Bourhis, L.J.; Gildea, R.J.; Howard, J.A.K.; Puschmann, H., 
OLEX2: A complete structure solution, refinement and analysis program 
(2009). J. Appl. Cryst., 42, 339-341. 
;
_computing_publication_material 'CIFTAB-2014/2 (Sheldrick, 2014)'
_computing_structure_refinement 'SHELXL-2014/7 (Sheldrick, 2014)'
_computing_structure_solution 'SHELXT-2014/5 (Sheldrick, 2014)'
_diffrn_ambient_temperature 93(2)
_diffrn_detector_area_resol_mean 22.2
_diffrn_measured_fraction_theta_full 0.998
_diffrn_measured_fraction_theta_max 0.995
_diffrn_measurement_device_type 'Rigaku Saturn 944+ CCD'
_diffrn_measurement_method \w
_diffrn_radiation_type CuK\a
_diffrn_radiation_wavelength 1.54178
_diffrn_reflns_av_R_equivalents 0.0305
_diffrn_reflns_av_unetI/netI 0.0058
_diffrn_reflns_Laue_measured_fraction_full 0.998
_diffrn_reflns_Laue_measured_fraction_max 0.995
_diffrn_reflns_limit_h_max 12
_diffrn_reflns_limit_h_min -12
_diffrn_reflns_limit_k_max 9
_diffrn_reflns_limit_k_min -9
_diffrn_reflns_limit_l_max 32
_diffrn_reflns_limit_l_min -32
_diffrn_reflns_number 71223
_diffrn_reflns_point_group_measured_fraction_full 0.998
_diffrn_reflns_point_group_measured_fraction_max 0.995
_diffrn_reflns_theta_full 67.679
_diffrn_reflns_theta_max 68.033
_diffrn_reflns_theta_min 5.395
_diffrn_source 'microfocus rotating anode'
_exptl_absorpt_coefficient_mu 0.672
_exptl_absorpt_correction_T_max 1.000
_exptl_absorpt_correction_T_min 0.918
_exptl_absorpt_correction_type multi-scan
_exptl_absorpt_process_details 'REQAB (Rigaku, 1998)'
_exptl_crystal_colour Colorless
_exptl_crystal_density_diffrn 1.359
_exptl_crystal_density_method 'not measured'
_exptl_crystal_description Prism
_exptl_crystal_F_000 944
_exptl_crystal_size_max 0.100
_exptl_crystal_size_mid 0.080
_exptl_crystal_size_min 0.020
_refine_diff_density_max 0.213
_refine_diff_density_min -0.186
_refine_diff_density_rms 0.033
_refine_ls_extinction_method none
_refine_ls_goodness_of_fit_ref 1.070
_refine_ls_hydrogen_treatment mixed
_refine_ls_matrix_type full
_refine_ls_number_parameters 158
_refine_ls_number_reflns 1985
_refine_ls_number_restraints 0
_refine_ls_restrained_S_all 1.070
_refine_ls_R_factor_all 0.0302
_refine_ls_R_factor_gt 0.0292
_refine_ls_shift/su_max 0.000
_refine_ls_shift/su_mean 0.000
_refine_ls_structure_factor_coef Fsqd
_refine_ls_weighting_details 'w=1/[\s^2^(Fo^2^)+(0.0329P)^2^+0.8930P] where P=(Fo^2^+2Fc^2^)/3'
_refine_ls_weighting_scheme calc
_refine_ls_wR_factor_gt 0.0727
_refine_ls_wR_factor_ref 0.0735
_reflns_Friedel_coverage 0.000
_reflns_number_gt 1914
_reflns_number_total 1985
_reflns_threshold_expression 'I > 2\s(I)'
_cod_data_source_file cs6b03217_si_002.cif
_cod_data_source_block 007-16170
_cod_database_code 4513997
_shelx_shelxl_version_number 2014/7
_shelx_space_group_comment
; 
The symmetry employed for this shelxl refinement is uniquely defined 
by the following loop, which should always be used as a source of 
symmetry information in preference to the above space-group names. 
They are only intended as comments. 
;
_shelx_estimated_absorpt_t_min 0.936
_shelx_estimated_absorpt_t_max 0.987

loop_
_space_group_symop_operation_xyz
'x, y, z'
'-x+1/2, -y, z+1/2'
'-x, y+1/2, -z+1/2'
'x+1/2, -y+1/2, -z'
'-x, -y, -z'
'x-1/2, y, -z-1/2'
'x, -y-1/2, z-1/2'
'-x-1/2, y-1/2, z'

loop_
_atom_site_label
_atom_site_type_symbol
_atom_site_fract_x
_atom_site_fract_y
_atom_site_fract_z
_atom_site_U_iso_or_equiv
_atom_site_adp_type
_atom_site_occupancy
_atom_site_site_symmetry_order
_atom_site_calc_flag
_atom_site_refinement_flags_posn
_atom_site_refinement_flags_adp
O1 O 0.61329(7) 0.18757(9) 0.49477(3) 0.02036(18) Uani 1 1 d . .
N1 N 0.44222(9) 0.10966(12) 0.44744(3) 0.0191(2) Uani 1 1 d . .
C1 C 0.53504(10) 0.22090(13) 0.46162(3) 0.0169(2) Uani 1 1 d . .
C2 C 0.53966(9) 0.38861(13) 0.43498(4) 0.0166(2) Uani 1 1 d . .
C3 C 0.61413(10) 0.52313(14) 0.45390(4) 0.0187(2) Uani 1 1 d . .
H3 H 0.6627 0.5068 0.4830 0.022 Uiso 1 1 calc R U
C4 C 0.61741(10) 0.68059(14) 0.43035(4) 0.0206(2) Uani 1 1 d . .
H4 H 0.6669 0.7730 0.4435 0.025 Uiso 1 1 calc R U
C5 C 0.54811(10) 0.70325(14) 0.38736(4) 0.0210(2) Uani 1 1 d . .
H5 H 0.5496 0.8117 0.3714 0.025 Uiso 1 1 calc R U
C6 C 0.47671(10) 0.56820(14) 0.36767(4) 0.0192(2) Uani 1 1 d . .
H6 H 0.4317 0.5837 0.3378 0.023 Uiso 1 1 calc R U
C7 C 0.47047(9) 0.41028(13) 0.39139(4) 0.0167(2) Uani 1 1 d . .
C8 C 0.39452(10) 0.26013(13) 0.37073(4) 0.0175(2) Uani 1 1 d . .
H8 H 0.3190 0.3077 0.3519 0.021 Uiso 1 1 calc R U
C9 C 0.33880(10) 0.15483(13) 0.41311(4) 0.0193(2) Uani 1 1 d . .
H9A H 0.2705 0.2227 0.4300 0.023 Uiso 1 1 calc R U
H9B H 0.2977 0.0485 0.4004 0.023 Uiso 1 1 calc R U
C10 C 0.47549(10) 0.14887(13) 0.33629(3) 0.0168(2) Uani 1 1 d . .
C11 C 0.61192(10) 0.14755(13) 0.33673(4) 0.0185(2) Uani 1 1 d . .
H11 H 0.6579 0.2208 0.3585 0.022 Uiso 1 1 calc R U
C12 C 0.68127(11) 0.03989(14) 0.30565(4) 0.0212(2) Uani 1 1 d . .
H12 H 0.7743 0.0401 0.3063 0.025 Uiso 1 1 calc R U
C13 C 0.61585(11) -0.06773(14) 0.27368(4) 0.0222(2) Uani 1 1 d . .
H13 H 0.6636 -0.1418 0.2527 0.027 Uiso 1 1 calc R U
C14 C 0.47974(11) -0.06651(14) 0.27253(4) 0.0225(2) Uani 1 1 d . .
H14 H 0.4340 -0.1392 0.2505 0.027 Uiso 1 1 calc R U
C15 C 0.41097(10) 0.04106(14) 0.30358(4) 0.0200(2) Uani 1 1 d . .
H15 H 0.3180 0.0414 0.3026 0.024 Uiso 1 1 calc R U
H1 H 0.4319(13) 0.0116(19) 0.4661(5) 0.032(3) Uiso 1 1 d . .

loop_
_atom_site_aniso_label
_atom_site_aniso_U_11
_atom_site_aniso_U_22
_atom_site_aniso_U_33
_atom_site_aniso_U_23
_atom_site_aniso_U_13
_atom_site_aniso_U_12
O1 0.0210(4) 0.0218(4) 0.0183(4) 0.0035(3) -0.0018(3) -0.0002(3)
N1 0.0219(5) 0.0171(4) 0.0183(4) 0.0039(4) -0.0012(3) -0.0025(4)
C1 0.0172(5) 0.0185(5) 0.0149(5) -0.0006(4) 0.0030(4) 0.0015(4)
C2 0.0157(5) 0.0171(5) 0.0171(5) -0.0002(4) 0.0037(4) 0.0020(4)
C3 0.0182(5) 0.0207(5) 0.0173(5) -0.0017(4) 0.0023(4) 0.0006(4)
C4 0.0198(5) 0.0184(5) 0.0235(5) -0.0036(4) 0.0044(4) -0.0021(4)
C5 0.0217(5) 0.0164(5) 0.0250(5) 0.0032(4) 0.0061(4) 0.0014(4)
C6 0.0187(5) 0.0209(5) 0.0181(5) 0.0018(4) 0.0016(4) 0.0027(4)
C7 0.0148(5) 0.0179(5) 0.0175(5) -0.0010(4) 0.0035(4) 0.0024(4)
C8 0.0165(5) 0.0183(5) 0.0175(5) 0.0007(4) -0.0016(4) 0.0009(4)
C9 0.0177(5) 0.0209(5) 0.0194(5) 0.0002(4) -0.0004(4) -0.0018(4)
C10 0.0206(5) 0.0153(5) 0.0146(5) 0.0043(4) -0.0004(4) -0.0003(4)
C11 0.0207(5) 0.0174(5) 0.0175(5) 0.0009(4) -0.0013(4) -0.0018(4)
C12 0.0199(5) 0.0218(5) 0.0218(5) 0.0019(4) 0.0020(4) 0.0001(4)
C13 0.0281(6) 0.0200(5) 0.0184(5) -0.0003(4) 0.0037(4) 0.0020(4)
C14 0.0285(6) 0.0212(5) 0.0178(5) -0.0014(4) -0.0033(4) -0.0031(4)
C15 0.0197(5) 0.0219(5) 0.0185(5) 0.0017(4) -0.0022(4) -0.0014(4)

loop_
_atom_type_symbol
_atom_type_description
_atom_type_scat_dispersion_real
_atom_type_scat_dispersion_imag
_atom_type_scat_source
C C 0.0181 0.0091 'International Tables Vol C Tables 4.2.6.8 and 6.1.1.4'
H H 0.0000 0.0000 'International Tables Vol C Tables 4.2.6.8 and 6.1.1.4'
N N 0.0311 0.0180 'International Tables Vol C Tables 4.2.6.8 and 6.1.1.4'
O O 0.0492 0.0322 'International Tables Vol C Tables 4.2.6.8 and 6.1.1.4'

loop_
_geom_angle_atom_site_label_1
_geom_angle_atom_site_label_2
_geom_angle_atom_site_label_3
_geom_angle
C1 N1 C9 123.02(9)
C1 N1 H1 116.8(9)
C9 N1 H1 118.3(9)
O1 C1 N1 122.36(9)
O1 C1 C2 121.47(9)
N1 C1 C2 116.17(9)
C3 C2 C7 120.31(10)
C3 C2 C1 119.16(9)
C7 C2 C1 120.53(9)
C4 C3 C2 120.04(10)
C4 C3 H3 120.0
C2 C3 H3 120.0
C3 C4 C5 119.87(10)
C3 C4 H4 120.1
C5 C4 H4 120.1
C6 C5 C4 120.28(10)
C6 C5 H5 119.9
C4 C5 H5 119.9
C5 C6 C7 120.50(10)
C5 C6 H6 119.7
C7 C6 H6 119.7
C6 C7 C2 118.96(10)
C6 C7 C8 121.83(9)
C2 C7 C8 119.19(9)
C7 C8 C10 113.11(8)
C7 C8 C9 108.40(8)
C10 C8 C9 111.79(8)
C7 C8 H8 107.8
C10 C8 H8 107.8
C9 C8 H8 107.8
N1 C9 C8 110.60(8)
N1 C9 H9A 109.5
C8 C9 H9A 109.5
N1 C9 H9B 109.5
C8 C9 H9B 109.5
H9A C9 H9B 108.1
C11 C10 C15 118.28(9)
C11 C10 C8 122.72(9)
C15 C10 C8 118.99(9)
C12 C11 C10 120.56(10)
C12 C11 H11 119.7
C10 C11 H11 119.7
C13 C12 C11 120.53(10)
C13 C12 H12 119.7
C11 C12 H12 119.7
C12 C13 C14 119.50(10)
C12 C13 H13 120.3
C14 C13 H13 120.3
C15 C14 C13 119.78(10)
C15 C14 H14 120.1
C13 C14 H14 120.1
C14 C15 C10 121.35(10)
C14 C15 H15 119.3
C10 C15 H15 119.3

loop_
_geom_bond_atom_site_label_1
_geom_bond_atom_site_label_2
_geom_bond_distance
O1 C1 1.2399(12)
N1 C1 1.3405(14)
N1 C9 1.4596(13)
N1 H1 0.924(15)
C1 C2 1.4953(14)
C2 C3 1.3931(15)
C2 C7 1.4021(14)
C3 C4 1.3845(15)
C3 H3 0.9500
C4 C5 1.3895(15)
C4 H4 0.9500
C5 C6 1.3874(15)
C5 H5 0.9500
C6 C7 1.3908(15)
C6 H6 0.9500
C7 C8 1.5115(14)
C8 C10 1.5259(14)
C8 C9 1.5338(14)
C8 H8 1.0000
C9 H9A 0.9900
C9 H9B 0.9900
C10 C11 1.3931(14)
C10 C15 1.3945(14)
C11 C12 1.3900(15)
C11 H11 0.9500
C12 C13 1.3852(15)
C12 H12 0.9500
C13 C14 1.3903(16)
C13 H13 0.9500
C14 C15 1.3860(15)
C14 H14 0.9500
C15 H15 0.9500

loop_
_geom_hbond_atom_site_label_D
_geom_hbond_atom_site_label_H
_geom_hbond_atom_site_label_A
_geom_hbond_distance_DH
_geom_hbond_distance_HA
_geom_hbond_distance_DA
_geom_hbond_angle_DHA
_geom_hbond_site_symmetry_A
N1 H1 O1 0.924(15) 1.941(15) 2.8597(11) 172.8(13) 5_656

loop_
_geom_torsion_atom_site_label_1
_geom_torsion_atom_site_label_2
_geom_torsion_atom_site_label_3
_geom_torsion_atom_site_label_4
_geom_torsion
C9 N1 C1 O1 171.68(9)
C9 N1 C1 C2 -8.56(14)
O1 C1 C2 C3 -13.41(14)
N1 C1 C2 C3 166.83(9)
O1 C1 C2 C7 166.31(9)
N1 C1 C2 C7 -13.45(13)
C7 C2 C3 C4 1.68(15)
C1 C2 C3 C4 -178.60(9)
C2 C3 C4 C5 -1.11(15)
C3 C4 C5 C6 -0.66(15)
C4 C5 C6 C7 1.88(15)
C5 C6 C7 C2 -1.30(15)
C5 C6 C7 C8 -179.48(9)
C3 C2 C7 C6 -0.47(14)
C1 C2 C7 C6 179.81(9)
C3 C2 C7 C8 177.75(9)
C1 C2 C7 C8 -1.96(14)
C6 C7 C8 C10 88.26(11)
C2 C7 C8 C10 -89.92(11)
C6 C7 C8 C9 -147.18(9)
C2 C7 C8 C9 34.65(12)
C1 N1 C9 C8 42.74(13)
C7 C8 C9 N1 -52.53(11)
C10 C8 C9 N1 72.81(10)
C7 C8 C10 C11 20.91(13)
C9 C8 C10 C11 -101.79(11)
C7 C8 C10 C15 -160.45(9)
C9 C8 C10 C15 76.85(11)
C15 C10 C11 C12 -0.67(15)
C8 C10 C11 C12 177.97(9)
C10 C11 C12 C13 0.08(16)
C11 C12 C13 C14 0.53(16)
C12 C13 C14 C15 -0.51(16)
C13 C14 C15 C10 -0.10(16)
C11 C10 C15 C14 0.69(15)
C8 C10 C15 C14 -178.01(9)
